data_7250707
loop_
_publ_author_name
'Hempel, Jacob L.'
'Wells, Michael D.'
'Parkin, Sean'
'Cheng, Yang-Tse'
'Huckaba, Aron J.'

_publ_section_title
;
 Understanding the relationship between the crystal structure
 elastic--plastic properties of discrete-molecule organic--inorganic
 halide perovskites
;
_journal_issue 34
_journal_name_full CrystEngComm
_journal_page_first 5743
_journal_page_last 5751
_journal_paper_doi 10.1039/D5CE00716J
_journal_volume 27
_journal_year 2025
_chemical_formula_moiety '2(C4 H7 N2), Cl4 Zn'
_chemical_formula_sum 'C8 H14 Cl4 N4 Zn'
_chemical_formula_weight 373.40
_space_group_crystal_system monoclinic
_space_group_IT_number 14
_space_group_name_Hall '-P 2yn'
_space_group_name_H-M_alt 'P 1 21/n 1'
_atom_sites_solution_hydrogens mixed
_atom_sites_solution_primary direct
_atom_sites_solution_secondary difmap
_audit_creation_method SHELXL-2018/3
_audit_update_record
;
2024-09-11 deposited with the CCDC.	2025-07-25 downloaded from the CCDC.
;
_cell_angle_alpha 90
_cell_angle_beta 91.692(1)
_cell_angle_gamma 90
_cell_formula_units_Z 4
_cell_length_a 12.9534(4)
_cell_length_b 8.1094(2)
_cell_length_c 14.0848(5)
_cell_measurement_reflns_used 9007
_cell_measurement_temperature 90.0(2)
_cell_measurement_theta_max 27.45
_cell_measurement_theta_min 2.90
_cell_volume 1478.88(8)
_computing_cell_refinement '<i>APEX3</i> (Bruker-AXS, 2016)'
_computing_data_collection '<i>APEX3</i> (Bruker-AXS, 2016)'
_computing_data_reduction '<i>APEX3</i> (Bruker-AXS, 2016)'
_computing_molecular_graphics '<i>XP in SHELXTL</i> (Sheldrick, 2008)'
_computing_publication_material '<i>SHELX</i> (Sheldrick, 2008) and <i>CIFFIX</i> (Parkin, 2013)'
_computing_structure_refinement '<i>SHELXL-2018/3</i> (Sheldrick, 2015b)'
_computing_structure_solution '<i>SHELXT</i> (Sheldrick, 2015a)'
_diffrn_ambient_temperature 90.0(2)
_diffrn_detector_area_resol_mean 7.41
_diffrn_measured_fraction_theta_full 0.997
_diffrn_measured_fraction_theta_max 0.997
_diffrn_measurement_device_type 'Bruker D8 Venture dual source'
_diffrn_measurement_method '\f and \w scans'
_diffrn_radiation_type MoK\a
_diffrn_radiation_wavelength 0.71073
_diffrn_reflns_av_R_equivalents 0.0639
_diffrn_reflns_av_unetI/netI 0.0296
_diffrn_reflns_Laue_measured_fraction_full 0.997
_diffrn_reflns_Laue_measured_fraction_max 0.997
_diffrn_reflns_limit_h_max 16
_diffrn_reflns_limit_h_min -16
_diffrn_reflns_limit_k_max 10
_diffrn_reflns_limit_k_min -10
_diffrn_reflns_limit_l_max 18
_diffrn_reflns_limit_l_min -18
_diffrn_reflns_number 36954
_diffrn_reflns_point_group_measured_fraction_full 0.997
_diffrn_reflns_point_group_measured_fraction_max 0.997
_diffrn_reflns_theta_full 25.242
_diffrn_reflns_theta_max 27.504
_diffrn_reflns_theta_min 2.105
_diffrn_source microsource
_exptl_absorpt_coefficient_mu 2.367
_exptl_absorpt_correction_T_max 0.746
_exptl_absorpt_correction_T_min 0.613
_exptl_absorpt_correction_type multi-scan
_exptl_absorpt_process_details '<i>SADABS</i> (Krause et al., 2015)'
_exptl_crystal_colour colourless
_exptl_crystal_density_diffrn 1.677
_exptl_crystal_description 'cut plate'
_exptl_crystal_F_000 752
_exptl_crystal_size_max 0.250
_exptl_crystal_size_mid 0.200
_exptl_crystal_size_min 0.040
_refine_diff_density_max 0.307
_refine_diff_density_min -0.288
_refine_diff_density_rms 0.067
_refine_ls_extinction_coef 0.0024(4)
_refine_ls_extinction_expression Fc^*^=kFc[1+0.001xFc^2^\l^3^/sin(2\q)]^-1/4^
_refine_ls_extinction_method 'SHELXL-2018/3 (Sheldrick 2018)'
_refine_ls_goodness_of_fit_ref 1.036
_refine_ls_hydrogen_treatment mixed
_refine_ls_matrix_type full
_refine_ls_number_parameters 163
_refine_ls_number_reflns 3384
_refine_ls_number_restraints 0
_refine_ls_restrained_S_all 1.036
_refine_ls_R_factor_all 0.0299
_refine_ls_R_factor_gt 0.0222
_refine_ls_shift/su_max 0.000
_refine_ls_shift/su_mean 0.000
_refine_ls_structure_factor_coef Fsqd
_refine_ls_weighting_details 'w=1/[\s^2^(Fo^2^)+(0.0168P)^2^+0.7892P] where P=(Fo^2^+2Fc^2^)/3'
_refine_ls_weighting_scheme calc
_refine_ls_wR_factor_gt 0.0490
_refine_ls_wR_factor_ref 0.0516
_reflns_Friedel_coverage 0.000
_reflns_number_gt 2926
_reflns_number_total 3384
_reflns_threshold_expression 'I > 2\s(I)'
_cod_data_source_file d5ce00716j2.cif
_cod_data_source_block m21373
_cod_depositor_comments 'Adding full bibliography for 7250706--7250707.cif.'
_cod_original_sg_symbol_H-M 'P 21/n'
_cod_database_code 7250707
_shelx_shelxl_version_number 2018/3
_shelx_space_group_comment
; 
The symmetry employed for this shelxl refinement is uniquely defined 
by the following loop, which should always be used as a source of 
symmetry information in preference to the above space-group names. 
They are only intended as comments. 
;
_shelx_estimated_absorpt_t_min 0.589
_shelx_estimated_absorpt_t_max 0.911
_exptl_absorpt_special_details
; 
In addition to absorption, multi-scan techniques also correct other slowly 
varying changes in scale factor over reciprocal space, such as those caused 
by X-ray beam inhomogeneity, goniometer imperfection, crystal decomposition, 
crystal longer than the X-ray beam cross section, absorption by the crystal 
mount etc.  These account, by and large, for much of the difference between 
estimated values of Tmin and Tmax and the _exptl_absorpt_correction_ values. 
;

loop_
_space_group_symop_operation_xyz
'x, y, z'
'-x+1/2, y+1/2, -z+1/2'
'-x, -y, -z'
'x-1/2, -y-1/2, z-1/2'

loop_
_atom_site_label
_atom_site_type_symbol
_atom_site_fract_x
_atom_site_fract_y
_atom_site_fract_z
_atom_site_U_iso_or_equiv
_atom_site_adp_type
_atom_site_occupancy
_atom_site_site_symmetry_order
_atom_site_calc_flag
_atom_site_refinement_flags_posn
_atom_site_refinement_flags_adp
_atom_site_refinement_flags_occupancy
_atom_site_disorder_assembly
_atom_site_disorder_group
Zn1 Zn 0.24442(2) 0.41331(2) 0.49775(2) 0.01379(7) Uani 1 1 d . . . . .
Cl1 Cl 0.36533(3) 0.56189(5) 0.42080(3) 0.01954(10) Uani 1 1 d . . . . .
Cl2 Cl 0.31124(3) 0.20309(5) 0.58446(3) 0.01923(10) Uani 1 1 d . . . . .
Cl3 Cl 0.17589(3) 0.60279(5) 0.59824(3) 0.01775(10) Uani 1 1 d . . . . .
Cl4 Cl 0.12186(3) 0.31732(5) 0.39434(3) 0.01961(10) Uani 1 1 d . . . . .
N1 N 0.53728(11) 0.91415(16) 0.65508(10) 0.0168(3) Uani 1 1 d . . . . .
N2 N 0.39755(12) 0.78567(18) 0.61691(11) 0.0194(3) Uani 1 1 d . . . . .
H2N H 0.3580(16) 0.734(3) 0.5873(15) 0.023 Uiso 1 1 d . U . . .
C1 C 0.64299(14) 0.9785(2) 0.65330(14) 0.0255(4) Uani 1 1 d . . . . .
H1A H 0.673190 0.951663 0.592217 0.038 Uiso 1 1 calc R U . . .
H1B H 0.684609 0.928337 0.704862 0.038 Uiso 1 1 calc R U . . .
H1C H 0.641811 1.098438 0.661624 0.038 Uiso 1 1 calc R U . . .
C2 C 0.47056(13) 0.9355(2) 0.72879(12) 0.0170(3) Uani 1 1 d . . . . .
H2 H 0.483949 0.995365 0.785790 0.020 Uiso 1 1 calc R U . . .
C3 C 0.38260(13) 0.8547(2) 0.70417(13) 0.0190(4) Uani 1 1 d . . . . .
H3 H 0.322064 0.847153 0.740392 0.023 Uiso 1 1 calc R U . . .
C4 C 0.49123(13) 0.8223(2) 0.58820(12) 0.0182(4) Uani 1 1 d . . . . .
H4 H 0.520317 0.788916 0.530136 0.022 Uiso 1 1 calc R U . . .
N3 N -0.00939(10) 0.95430(17) 0.32252(10) 0.0156(3) Uani 1 1 d . . . . .
N4 N 0.03287(12) 0.79124(19) 0.43747(11) 0.0210(3) Uani 1 1 d . . . . .
H4N H 0.0296(16) 0.735(3) 0.4849(15) 0.025 Uiso 1 1 d . U . . .
C5 C -0.06965(14) 1.0645(2) 0.25972(13) 0.0209(4) Uani 1 1 d . . . . .
H5A H -0.041256 1.062260 0.196012 0.031 Uiso 1 1 calc R U . . .
H5B H -0.066217 1.177199 0.284798 0.031 Uiso 1 1 calc R U . . .
H5C H -0.141748 1.027846 0.256396 0.031 Uiso 1 1 calc R U . . .
C6 C 0.09223(13) 0.9092(2) 0.31113(13) 0.0177(4) Uani 1 1 d . . . . .
H6 H 0.135608 0.943994 0.261739 0.021 Uiso 1 1 calc R U . . .
C7 C 0.11850(13) 0.8064(2) 0.38320(13) 0.0203(4) Uani 1 1 d . . . . .
H7 H 0.183580 0.754769 0.394197 0.024 Uiso 1 1 calc R U . . .
C8 C -0.04345(14) 0.8806(2) 0.39953(12) 0.0193(4) Uani 1 1 d . . . . .
H8 H -0.110995 0.890224 0.423444 0.023 Uiso 1 1 calc R U . . .

loop_
_atom_site_aniso_label
_atom_site_aniso_U_11
_atom_site_aniso_U_22
_atom_site_aniso_U_33
_atom_site_aniso_U_23
_atom_site_aniso_U_13
_atom_site_aniso_U_12
Zn1 0.01409(11) 0.01413(11) 0.01313(11) 0.00033(7) -0.00019(7) -0.00005(7)
Cl1 0.0200(2) 0.0209(2) 0.0181(2) -0.00137(16) 0.00673(16) -0.00346(16)
Cl2 0.0200(2) 0.0186(2) 0.0189(2) 0.00402(16) -0.00262(16) 0.00202(16)
Cl3 0.0164(2) 0.0211(2) 0.0159(2) -0.00250(16) 0.00385(15) 0.00150(15)
Cl4 0.0195(2) 0.0223(2) 0.0167(2) 0.00074(16) -0.00526(16) -0.00271(16)
N1 0.0166(7) 0.0148(7) 0.0190(8) -0.0002(6) 0.0002(6) -0.0012(6)
N2 0.0184(7) 0.0165(7) 0.0228(8) -0.0020(6) -0.0056(6) -0.0010(6)
C1 0.0201(9) 0.0282(10) 0.0285(11) -0.0038(8) 0.0034(8) -0.0094(8)
C2 0.0200(8) 0.0152(8) 0.0158(9) -0.0003(6) 0.0004(7) 0.0042(7)
C3 0.0189(8) 0.0172(8) 0.0208(9) 0.0035(7) 0.0017(7) 0.0048(7)
C4 0.0217(9) 0.0151(8) 0.0177(9) 0.0004(7) -0.0012(7) 0.0007(7)
N3 0.0148(7) 0.0147(7) 0.0172(7) -0.0022(6) 0.0003(6) -0.0010(5)
N4 0.0256(8) 0.0209(8) 0.0164(8) 0.0033(6) 0.0002(6) -0.0044(6)
C5 0.0197(9) 0.0198(9) 0.0232(10) 0.0001(7) -0.0028(7) 0.0046(7)
C6 0.0148(8) 0.0175(8) 0.0209(9) 0.0007(7) 0.0019(7) -0.0016(6)
C7 0.0170(8) 0.0203(9) 0.0236(10) 0.0021(7) -0.0009(7) -0.0014(7)
C8 0.0192(9) 0.0207(9) 0.0180(9) -0.0031(7) 0.0030(7) -0.0043(7)

loop_
_atom_type_symbol
_atom_type_description
_atom_type_scat_dispersion_real
_atom_type_scat_dispersion_imag
_atom_type_scat_source
C C 0.0033 0.0016 'International Tables Vol C Tables 4.2.6.8 and 6.1.1.4'
H H 0.0000 0.0000 'International Tables Vol C Tables 4.2.6.8 and 6.1.1.4'
Cl Cl 0.1484 0.1585 'International Tables Vol C Tables 4.2.6.8 and 6.1.1.4'
N N 0.0061 0.0033 'International Tables Vol C Tables 4.2.6.8 and 6.1.1.4'
Zn Zn 0.2839 1.4301 'International Tables Vol C Tables 4.2.6.8 and 6.1.1.4'

loop_
_geom_angle_atom_site_label_1
_geom_angle_atom_site_label_2
_geom_angle_atom_site_label_3
_geom_angle
_geom_angle_site_symmetry_1
_geom_angle_site_symmetry_3
_geom_angle_publ_flag
Cl2 Zn1 Cl4 109.855(17) . . ?
Cl2 Zn1 Cl1 113.552(17) . . ?
Cl4 Zn1 Cl1 110.827(17) . . ?
Cl2 Zn1 Cl3 108.824(17) . . ?
Cl4 Zn1 Cl3 110.620(17) . . ?
Cl1 Zn1 Cl3 102.960(17) . . ?
C4 N1 C2 108.99(14) . . ?
C4 N1 C1 125.97(15) . . ?
C2 N1 C1 125.01(15) . . ?
C4 N2 C3 109.72(15) . . ?
C4 N2 H2N 123.7(16) . . ?
C3 N2 H2N 126.6(16) . . ?
N1 C1 H1A 109.5 . . ?
N1 C1 H1B 109.5 . . ?
H1A C1 H1B 109.5 . . ?
N1 C1 H1C 109.5 . . ?
H1A C1 H1C 109.5 . . ?
H1B C1 H1C 109.5 . . ?
C3 C2 N1 106.75(15) . . ?
C3 C2 H2 126.6 . . ?
N1 C2 H2 126.6 . . ?
C2 C3 N2 106.74(16) . . ?
C2 C3 H3 126.6 . . ?
N2 C3 H3 126.6 . . ?
N2 C4 N1 107.80(16) . . ?
N2 C4 H4 126.1 . . ?
N1 C4 H4 126.1 . . ?
C8 N3 C6 108.50(14) . . ?
C8 N3 C5 125.76(15) . . ?
C6 N3 C5 125.74(14) . . ?
C8 N4 C7 109.39(15) . . ?
C8 N4 H4N 125.7(15) . . ?
C7 N4 H4N 124.9(15) . . ?
N3 C5 H5A 109.5 . . ?
N3 C5 H5B 109.5 . . ?
H5A C5 H5B 109.5 . . ?
N3 C5 H5C 109.5 . . ?
H5A C5 H5C 109.5 . . ?
H5B C5 H5C 109.5 . . ?
C7 C6 N3 107.25(15) . . ?
C7 C6 H6 126.4 . . ?
N3 C6 H6 126.4 . . ?
C6 C7 N4 106.54(15) . . ?
C6 C7 H7 126.7 . . ?
N4 C7 H7 126.7 . . ?
N3 C8 N4 108.31(16) . . ?
N3 C8 H8 125.8 . . ?
N4 C8 H8 125.8 . . ?

loop_
_geom_bond_atom_site_label_1
_geom_bond_atom_site_label_2
_geom_bond_distance
_geom_bond_site_symmetry_2
_geom_bond_publ_flag
Zn1 Cl2 2.2549(4) . ?
Zn1 Cl4 2.2607(4) . ?
Zn1 Cl1 2.2759(5) . ?
Zn1 Cl3 2.2862(4) . ?
N1 C4 1.328(2) . ?
N1 C2 1.381(2) . ?
N1 C1 1.466(2) . ?
N2 C4 1.324(2) . ?
N2 C3 1.369(2) . ?
N2 H2N 0.77(2) . ?
C1 H1A 0.9800 . ?
C1 H1B 0.9800 . ?
C1 H1C 0.9800 . ?
C2 C3 1.351(2) . ?
C2 H2 0.9500 . ?
C3 H3 0.9500 . ?
C4 H4 0.9500 . ?
N3 C8 1.325(2) . ?
N3 C6 1.380(2) . ?
N3 C5 1.466(2) . ?
N4 C8 1.326(2) . ?
N4 C7 1.371(2) . ?
N4 H4N 0.81(2) . ?
C5 H5A 0.9800 . ?
C5 H5B 0.9800 . ?
C5 H5C 0.9800 . ?
C6 C7 1.349(2) . ?
C6 H6 0.9500 . ?
C7 H7 0.9500 . ?
C8 H8 0.9500 . ?

loop_
_geom_hbond_atom_site_label_D
_geom_hbond_atom_site_label_H
_geom_hbond_atom_site_label_A
_geom_hbond_distance_DH
_geom_hbond_distance_HA
_geom_hbond_distance_DA
_geom_hbond_angle_DHA
_geom_hbond_site_symmetry_A
_geom_hbond_publ_flag
C1 H1A Cl2 0.98 2.80 3.722(2) 157.1 3_666 yes
C1 H1C Cl1 0.98 2.99 3.871(2) 150.3 3_676 yes
N2 H2N Cl1 0.77(2) 2.73(2) 3.3210(16) 134.4(19) . yes
N2 H2N Cl3 0.77(2) 2.60(2) 3.2355(16) 141.0(19) . yes
C2 H2 Cl3 0.95 2.81 3.4130(17) 122.0 2_556 yes
C2 H2 Cl4 0.95 2.77 3.6094(18) 147.7 4_676 yes
N4 H4N Cl3 0.81(2) 2.67(2) 3.2630(16) 131.8(18) . yes
N4 H4N Cl4 0.81(2) 2.67(2) 3.2686(16) 132.2(18) 3_566 yes
C4 H4 Cl2 0.95 2.75 3.5876(18) 147.1 3_666 yes
C5 H5A Cl1 0.98 2.85 3.7239(19) 149.0 2 yes
C5 H5B Cl3 0.98 2.84 3.6519(18) 141.0 3_576 yes
C6 H6 Cl1 0.95 2.74 3.5515(18) 143.5 2 yes
C7 H7 Cl1 0.95 2.84 3.7863(18) 172.7 . yes
C8 H8 Cl2 0.95 2.70 3.5483(18) 148.8 3_566 yes

loop_
_geom_torsion_atom_site_label_1
_geom_torsion_atom_site_label_2
_geom_torsion_atom_site_label_3
_geom_torsion_atom_site_label_4
_geom_torsion
_geom_torsion_site_symmetry_1
_geom_torsion_site_symmetry_2
_geom_torsion_site_symmetry_3
_geom_torsion_site_symmetry_4
_geom_torsion_publ_flag
C4 N1 C2 C3 -0.39(19) . . . . ?
C1 N1 C2 C3 -178.48(16) . . . . ?
N1 C2 C3 N2 0.29(18) . . . . ?
C4 N2 C3 C2 -0.09(19) . . . . ?
C3 N2 C4 N1 -0.15(19) . . . . ?
C2 N1 C4 N2 0.33(19) . . . . ?
C1 N1 C4 N2 178.41(16) . . . . ?
C8 N3 C6 C7 0.02(19) . . . . ?
C5 N3 C6 C7 -179.71(15) . . . . ?
N3 C6 C7 N4 -0.28(19) . . . . ?
C8 N4 C7 C6 0.4(2) . . . . ?
C6 N3 C8 N4 0.26(19) . . . . ?
C5 N3 C8 N4 179.99(15) . . . . ?
C7 N4 C8 N3 -0.4(2) . . . . ?
